data_1559735
loop_
_publ_author_name
'Yan, Lipeng'
'Ma, Weixin'
'Lan, Jingbo'
'Cheng, Hu'
'Bin, Zhengyang'
'Wu, Di'
'You, Jingsong'

_publ_section_title
;
 Molecular engineering enabling reversible transformation between helical
 and planar conformations by cyclization of alkynes.
;
_journal_issue 7
_journal_name_full 'Chemical science'
_journal_page_first 2419
_journal_page_last 2426
_journal_paper_doi 10.1039/d0sc05844k
_journal_volume 12
_journal_year 2020
_chemical_formula_moiety 'Cl, 4(H2 O), C39 H27 N2'
_chemical_formula_sum 'C39 H35 Cl N2 O4'
_chemical_formula_weight 631.14
_space_group_crystal_system triclinic
_space_group_IT_number 2
_space_group_name_Hall '-P 1'
_space_group_name_H-M_alt 'P -1'
_atom_sites_solution_hydrogens mixed
_atom_sites_solution_primary direct
_audit_creation_date 2016-11-18
_audit_creation_method
;
Olex2 1.2
(compiled 2016.11.07 svn.r3352 for OlexSys, GUI svn.r5261)
;
_audit_update_record
;
2020-09-27 deposited with the CCDC.	2020-12-03 downloaded from the CCDC.
;
_cell_angle_alpha 76.950(3)
_cell_angle_beta 80.721(3)
_cell_angle_gamma 83.880(3)
_cell_formula_units_Z 2
_cell_length_a 7.0556(3)
_cell_length_b 11.2701(4)
_cell_length_c 21.8311(8)
_cell_measurement_reflns_used 8175
_cell_measurement_temperature 293.1(6)
_cell_measurement_theta_max 72.4630
_cell_measurement_theta_min 4.9400
_cell_volume 1664.53(11)
_computing_cell_refinement
;
CrysAlisPro, Agilent Technologies,
Version 1.171.37.35 (release 13-08-2014 CrysAlis171 .NET)
(compiled Aug 13 2014,18:06:01)
;
_computing_data_collection
;
CrysAlisPro, Agilent Technologies,
Version 1.171.37.35 (release 13-08-2014 CrysAlis171 .NET)
(compiled Aug 13 2014,18:06:01)
;
_computing_data_reduction
;
CrysAlisPro, Agilent Technologies,
Version 1.171.37.35 (release 13-08-2014 CrysAlis171 .NET)
(compiled Aug 13 2014,18:06:01)
;
_computing_molecular_graphics 'Olex2 (Dolomanov et al., 2009)'
_computing_publication_material 'Olex2 (Dolomanov et al., 2009)'
_computing_structure_refinement 'ShelXL (Sheldrick, 2015)'
_computing_structure_solution 'ShelXT (Sheldrick, 2015)'
_diffrn_ambient_environment air
_diffrn_ambient_temperature 293.1(6)
_diffrn_detector 'CCD plate'
_diffrn_detector_area_resol_mean 15.9595
_diffrn_detector_type EosS2
_diffrn_measured_fraction_theta_full 0.999
_diffrn_measured_fraction_theta_max 0.979
_diffrn_measurement_details
;
#__ type_ start__ end____ width___ exp.time_
  1 omega  -31.00   53.00   1.0000    1.0000
omega____ theta____ kappa____ phi______ frames
    -       36.2921  -57.0000  -60.0000 84

#__ type_ start__ end____ width___ exp.time_
  2 omega  -33.00   55.00   1.0000    1.0000
omega____ theta____ kappa____ phi______ frames
    -       36.2921  -38.0000    0.0000 88

#__ type_ start__ end____ width___ exp.time_
  3 omega    1.00   75.00   1.0000    1.0000
omega____ theta____ kappa____ phi______ frames
    -       36.2921  -99.0000   60.0000 74

#__ type_ start__ end____ width___ exp.time_
  4 omega   10.00  104.00   1.0000    1.0000
omega____ theta____ kappa____ phi______ frames
    -       36.2921   77.0000    0.0000 94

#__ type_ start__ end____ width___ exp.time_
  5 omega  -31.00   63.00   1.0000    1.0000
omega____ theta____ kappa____ phi______ frames
    -       36.2921  -77.0000  -60.0000 94

#__ type_ start__ end____ width___ exp.time_
  6 omega   23.00   90.00   1.0000    1.0000
omega____ theta____ kappa____ phi______ frames
    -       36.2921 -125.0000 -180.0000 67

#__ type_ start__ end____ width___ exp.time_
  7 omega    7.00  108.00   1.0000    1.0000
omega____ theta____ kappa____ phi______ frames
    -       36.2921   19.0000 -180.0000 101

#__ type_ start__ end____ width___ exp.time_
  8 omega   20.00  104.00   1.0000    1.0000
omega____ theta____ kappa____ phi______ frames
    -       36.2921   57.0000 -120.0000 84

#__ type_ start__ end____ width___ exp.time_
  9 omega   29.00   96.00   1.0000    1.0000
omega____ theta____ kappa____ phi______ frames
    -       36.2921 -135.0000  -37.0000 67

#__ type_ start__ end____ width___ exp.time_
 10 omega   40.00   98.00   1.0000    3.0800
omega____ theta____ kappa____ phi______ frames
    -      108.0000  -45.0000 -120.0000 58

#__ type_ start__ end____ width___ exp.time_
 11 omega   40.00   98.00   1.0000    3.0800
omega____ theta____ kappa____ phi______ frames
    -      108.0000  -45.0000  -30.0000 58

#__ type_ start__ end____ width___ exp.time_
 12 omega   57.00  150.00   1.0000    3.0800
omega____ theta____ kappa____ phi______ frames
    -      108.0000  178.0000  -30.0000 93

#__ type_ start__ end____ width___ exp.time_
 13 omega   39.00  109.00   1.0000    3.0800
omega____ theta____ kappa____ phi______ frames
    -      108.0000  -94.0000   90.0000 70

#__ type_ start__ end____ width___ exp.time_
 14 omega   70.00  178.00   1.0000    3.0800
omega____ theta____ kappa____ phi______ frames
    -      108.0000   15.0000  150.0000 108

#__ type_ start__ end____ width___ exp.time_
 15 omega   70.00  178.00   1.0000    3.0800
omega____ theta____ kappa____ phi______ frames
    -      108.0000   15.0000   60.0000 108

#__ type_ start__ end____ width___ exp.time_
 16 omega   40.00   98.00   1.0000    3.0800
omega____ theta____ kappa____ phi______ frames
    -      108.0000  -45.0000   60.0000 58

#__ type_ start__ end____ width___ exp.time_
 17 omega   39.00  109.00   1.0000    3.0800
omega____ theta____ kappa____ phi______ frames
    -      108.0000  -94.0000    0.0000 70

#__ type_ start__ end____ width___ exp.time_
 18 omega   40.00   98.00   1.0000    3.0800
omega____ theta____ kappa____ phi______ frames
    -      108.0000  -45.0000  -60.0000 58

#__ type_ start__ end____ width___ exp.time_
 19 omega   91.00  176.00   1.0000    3.0800
omega____ theta____ kappa____ phi______ frames
    -      108.0000   45.0000  -60.0000 85

#__ type_ start__ end____ width___ exp.time_
 20 omega   40.00   98.00   1.0000    3.0800
omega____ theta____ kappa____ phi______ frames
    -      108.0000  -45.0000    0.0000 58

#__ type_ start__ end____ width___ exp.time_
 21 omega   39.00  109.00   1.0000    3.0800
omega____ theta____ kappa____ phi______ frames
    -      108.0000  -94.0000  -90.0000 70

#__ type_ start__ end____ width___ exp.time_
 22 omega   38.00   91.00   1.0000    3.0800
omega____ theta____ kappa____ phi______ frames
    -      108.0000  -30.0000  120.0000 53

#__ type_ start__ end____ width___ exp.time_
 23 omega   40.00   98.00   1.0000    3.0800
omega____ theta____ kappa____ phi______ frames
    -      108.0000  -45.0000 -180.0000 58

#__ type_ start__ end____ width___ exp.time_
 24 omega   38.00  116.00   1.0000    3.0800
omega____ theta____ kappa____ phi______ frames
    -      108.0000 -111.0000 -150.0000 78

#__ type_ start__ end____ width___ exp.time_
 25 omega   10.00  104.00   1.0000    1.0000
omega____ theta____ kappa____ phi______ frames
    -       36.2921   77.0000  150.0000 94

#__ type_ start__ end____ width___ exp.time_
 26 omega  -33.00   55.00   1.0000    1.0000
omega____ theta____ kappa____ phi______ frames
    -       36.2921  -38.0000  150.0000 88

#__ type_ start__ end____ width___ exp.time_
 27 omega  -31.00   53.00   1.0000    1.0000
omega____ theta____ kappa____ phi______ frames
    -       36.2921  -57.0000   90.0000 84

#__ type_ start__ end____ width___ exp.time_
 28 omega   10.00  104.00   1.0000    1.0000
omega____ theta____ kappa____ phi______ frames
    -       36.2921   77.0000 -150.0000 94

#__ type_ start__ end____ width___ exp.time_
 29 omega   20.00  104.00   1.0000    1.0000
omega____ theta____ kappa____ phi______ frames
    -       36.2921   57.0000   60.0000 84

#__ type_ start__ end____ width___ exp.time_
 30 omega   10.00  104.00   1.0000    1.0000
omega____ theta____ kappa____ phi______ frames
    -       36.2921   77.0000   90.0000 94

#__ type_ start__ end____ width___ exp.time_
 31 omega   10.00  104.00   1.0000    1.0000
omega____ theta____ kappa____ phi______ frames
    -       36.2921   77.0000   60.0000 94

#__ type_ start__ end____ width___ exp.time_
 32 omega    7.00  108.00   1.0000    1.0000
omega____ theta____ kappa____ phi______ frames
    -       36.2921   19.0000  -60.0000 101

#__ type_ start__ end____ width___ exp.time_
 33 omega  -31.00   53.00   1.0000    1.0000
omega____ theta____ kappa____ phi______ frames
    -       36.2921  -57.0000 -150.0000 84

#__ type_ start__ end____ width___ exp.time_
 34 omega   17.00  105.00   1.0000    1.0000
omega____ theta____ kappa____ phi______ frames
    -       36.2921   38.0000  -30.0000 88

#__ type_ start__ end____ width___ exp.time_
 35 omega   10.00  104.00   1.0000    1.0000
omega____ theta____ kappa____ phi______ frames
    -       36.2921   77.0000  -90.0000 94

#__ type_ start__ end____ width___ exp.time_
 36 omega   81.00  176.00   1.0000    3.0800
omega____ theta____ kappa____ phi______ frames
    -      108.0000   77.0000 -120.0000 95
;
_diffrn_measurement_device 'four-circle diffractometer'
_diffrn_measurement_device_type 'New Gemini, Dual, Cu at zero, EosS2'
_diffrn_measurement_method '\w scans'
_diffrn_orient_matrix_UB_11 0.0464888000
_diffrn_orient_matrix_UB_12 0.0299334000
_diffrn_orient_matrix_UB_13 -0.0729985000
_diffrn_orient_matrix_UB_21 0.2076819000
_diffrn_orient_matrix_UB_22 0.0231697000
_diffrn_orient_matrix_UB_23 0.0050072000
_diffrn_orient_matrix_UB_31 0.0626048000
_diffrn_orient_matrix_UB_32 -0.1355063000
_diffrn_orient_matrix_UB_33 0.0008818000
_diffrn_radiation_monochromator graphite
_diffrn_radiation_probe x-ray
_diffrn_radiation_type CuK\a
_diffrn_radiation_wavelength 1.54184
_diffrn_reflns_av_R_equivalents 0.0408
_diffrn_reflns_av_unetI/netI 0.0282
_diffrn_reflns_Laue_measured_fraction_full 0.999
_diffrn_reflns_Laue_measured_fraction_max 0.979
_diffrn_reflns_limit_h_max 8
_diffrn_reflns_limit_h_min -8
_diffrn_reflns_limit_k_max 12
_diffrn_reflns_limit_k_min -13
_diffrn_reflns_limit_l_max 27
_diffrn_reflns_limit_l_min -26
_diffrn_reflns_number 21394
_diffrn_reflns_point_group_measured_fraction_full 0.999
_diffrn_reflns_point_group_measured_fraction_max 0.979
_diffrn_reflns_theta_full 67.684
_diffrn_reflns_theta_max 72.696
_diffrn_reflns_theta_min 4.136
_diffrn_source 'Enhance (Cu) X-ray Source'
_exptl_absorpt_coefficient_mu 1.361
_exptl_absorpt_correction_T_max 1.00000
_exptl_absorpt_correction_T_min 0.51283
_exptl_absorpt_correction_type multi-scan
_exptl_absorpt_process_details
;
CrysAlisPro, Agilent Technologies,
Version 1.171.37.35 (release 13-08-2014 CrysAlis171 .NET)
(compiled Aug 13 2014,18:06:01)
Empirical absorption correction using spherical harmonics,
 implemented in SCALE3 ABSPACK scaling algorithm.
;
_exptl_crystal_colour 'clear light yellow'
_exptl_crystal_colour_lustre clear
_exptl_crystal_colour_modifier light
_exptl_crystal_colour_primary yellow
_exptl_crystal_density_diffrn 1.259
_exptl_crystal_description plate
_exptl_crystal_F_000 664
_exptl_crystal_size_max 0.75
_exptl_crystal_size_mid 0.65
_exptl_crystal_size_min 0.35
_refine_diff_density_max 0.375
_refine_diff_density_min -0.330
_refine_diff_density_rms 0.054
_refine_ls_extinction_method none
_refine_ls_goodness_of_fit_ref 1.021
_refine_ls_hydrogen_treatment constr
_refine_ls_matrix_type full
_refine_ls_number_parameters 427
_refine_ls_number_reflns 6486
_refine_ls_number_restraints 0
_refine_ls_restrained_S_all 1.021
_refine_ls_R_factor_all 0.0643
_refine_ls_R_factor_gt 0.0573
_refine_ls_shift/su_max 0.000
_refine_ls_shift/su_mean 0.000
_refine_ls_structure_factor_coef Fsqd
_refine_ls_weighting_details 'w=1/[\s^2^(Fo^2^)+(0.1150P)^2^+0.2320P] where P=(Fo^2^+2Fc^2^)/3'
_refine_ls_weighting_scheme calc
_refine_ls_wR_factor_gt 0.1664
_refine_ls_wR_factor_ref 0.1771
_reflns_Friedel_coverage 0.000
_reflns_number_gt 5472
_reflns_number_total 6486
_reflns_threshold_expression 'I > 2\s(I)'
_cod_data_source_file d0sc05844k2.cif
_cod_data_source_block ylp-acid
_cod_depositor_comments
;Adding full bibliography for 1559735--1559736.cif.

 Adding full bibliography for 1559735--1559736.cif.
;
_cod_database_code 1559735
_shelx_space_group_comment
;
The symmetry employed for this shelxl refinement is uniquely defined
by the following loop, which should always be used as a source of
symmetry information in preference to the above space-group names.
They are only intended as comments.
;
_reflns_odcompleteness_completeness 99.95
_reflns_odcompleteness_iscentric 1
_reflns_odcompleteness_theta 66.97
_olex2_refinement_description
;
1. Fixed Uiso
 At 1.2 times of:
  All C(H) groups, All N(H) groups
 At 1.5 times of:
  All O(H,H) groups
2.a Free rotating group:
 O002(H00A,H00B), O005(H00C,H00D), O006(H00E,H00F), O007(H00G,H00H)
2.b Aromatic/amide H refined with riding coordinates:
 N004(H004), C00I(H00I), C00M(H00M), C00N(H00N), C00O(H00O), C00P(H00P),
 C00Q(H00Q), C00R(H00R), C00S(H00S), C00T(H00T), C00U(H00U), C00V(H00V),
 C00W(H00W), C00X(H00X), C00Y(H00Y), C00Z(H00Z), C010(H010), C011(H011),
 C012(H012), C013(H013), C014(H014), C015(H015), C016(H016), C017(H017),
 C018(H018), C019(H019), C01A(H01A)
;
_shelx_shelxl_version_number 2014/7
_olex2_date_sample_data_collection 2016-11-18
_olex2_submission_special_instructions 'No special instructions were received'

loop_
_space_group_symop_operation_xyz
'x, y, z'
'-x, -y, -z'

loop_
_atom_site_label
_atom_site_type_symbol
_atom_site_fract_x
_atom_site_fract_y
_atom_site_fract_z
_atom_site_U_iso_or_equiv
_atom_site_adp_type
_atom_site_occupancy
_atom_site_site_symmetry_order
_atom_site_calc_flag
_atom_site_refinement_flags_posn
_atom_site_refinement_flags_adp
_atom_site_refinement_flags_occupancy
_atom_site_disorder_assembly
_atom_site_disorder_group
Cl00 Cl 0.93383(9) 0.24895(6) 0.54436(3) 0.0747(2) Uani 1 1 d . . . . .
O002 O 0.1612(2) 0.57574(16) 0.36118(7) 0.0652(4) Uani 1 1 d . . . . .
H00A H 0.1325 0.6303 0.3831 0.098 Uiso 1 1 d G . . . .
H00B H 0.2158 0.5131 0.3830 0.098 Uiso 1 1 d G . . . .
N003 N 0.8116(2) 0.44161(13) 0.32818(6) 0.0395(3) Uani 1 1 d . . . . .
N004 N 0.3317(2) 0.67265(13) 0.23926(7) 0.0423(3) Uani 1 1 d . . . . .
H004 H 0.3014 0.6699 0.2793 0.051 Uiso 1 1 calc R . . . .
O005 O 0.2902(3) 0.36978(16) 0.44968(9) 0.0756(5) Uani 1 1 d . . . . .
H00C H 0.1936 0.3340 0.4716 0.113 Uiso 1 1 d G . . . .
H00D H 0.3888 0.3194 0.4497 0.113 Uiso 1 1 d G . . . .
O006 O 0.6106(3) 0.17309(18) 0.48192(11) 0.0822(5) Uani 1 1 d . . . . .
H00E H 0.6805 0.1854 0.5078 0.123 Uiso 1 1 d G . . . .
H00F H 0.6558 0.1095 0.4682 0.123 Uiso 1 1 d G . . . .
O007 O 0.2892(3) 0.05184(18) 0.55619(10) 0.0812(5) Uani 1 1 d . . . . .
H00G H 0.3813 0.0927 0.5347 0.122 Uiso 1 1 d G . . . .
H00H H 0.1829 0.0937 0.5515 0.122 Uiso 1 1 d G . . . .
C008 C 0.4948(2) 0.61752(15) 0.21167(8) 0.0392(4) Uani 1 1 d . . . . .
C009 C 0.6799(2) 0.53222(15) 0.30335(8) 0.0389(3) Uani 1 1 d . . . . .
C00A C 0.6494(2) 0.54538(15) 0.23841(8) 0.0388(3) Uani 1 1 d . . . . .
C00B C 0.2665(2) 0.77644(16) 0.07016(8) 0.0430(4) Uani 1 1 d . . . . .
C00C C 0.9358(2) 0.37357(15) 0.28858(8) 0.0405(4) Uani 1 1 d . . . . .
C00D C 0.9271(2) 0.39909(15) 0.22505(8) 0.0410(4) Uani 1 1 d . . . . .
C00E C 0.0369(3) 0.79868(16) 0.21099(8) 0.0437(4) Uani 1 1 d . . . . .
C00F C 0.4900(3) 0.64439(16) 0.14544(8) 0.0416(4) Uani 1 1 d . . . . .
C00G C 0.2226(2) 0.73371(15) 0.19278(8) 0.0421(4) Uani 1 1 d . . . . .
C00H C 1.0809(3) 0.28091(17) 0.31715(8) 0.0444(4) Uani 1 1 d . . . . .
C00I C 0.5895(3) 0.61128(17) 0.34191(8) 0.0447(4) Uani 1 1 d . . . . .
H00I H 0.5102 0.6777 0.3248 0.054 Uiso 1 1 calc R . . . .
C00J C 1.0645(3) 0.32878(16) 0.18433(8) 0.0436(4) Uani 1 1 d . . . . .
C00K C 0.7848(2) 0.48694(16) 0.19747(8) 0.0412(4) Uani 1 1 d . . . . .
C00L C 0.3186(3) 0.72036(16) 0.13407(8) 0.0427(4) Uani 1 1 d . . . . .
C00M C 0.6366(3) 0.59362(18) 0.10536(8) 0.0464(4) Uani 1 1 d . . . . .
H00M H 0.6388 0.6145 0.0615 0.056 Uiso 1 1 calc R . . . .
C00N C 0.8306(3) 0.42150(18) 0.39143(8) 0.0461(4) Uani 1 1 d . . . . .
H00N H 0.9131 0.3569 0.4084 0.055 Uiso 1 1 calc R . . . .
C00O C 0.2856(3) 0.89915(18) 0.04497(9) 0.0514(4) Uani 1 1 d . . . . .
H00O H 0.3310 0.9466 0.0684 0.062 Uiso 1 1 calc R . . . .
C00P C -0.1109(3) 0.81466(17) 0.17381(9) 0.0488(4) Uani 1 1 d . . . . .
H00P H -0.0928 0.7836 0.1371 0.059 Uiso 1 1 calc R . . . .
C00Q C 1.0410(3) 0.20761(19) 0.18640(10) 0.0547(5) Uani 1 1 d . . . . .
H00Q H 0.9361 0.1702 0.2120 0.066 Uiso 1 1 calc R . . . .
C00R C 0.7762(3) 0.51315(18) 0.13127(8) 0.0471(4) Uani 1 1 d . . . . .
H00R H 0.8674 0.4748 0.1049 0.057 Uiso 1 1 calc R . . . .
C00S C 0.6154(3) 0.59299(19) 0.40437(9) 0.0508(4) Uani 1 1 d . . . . .
H00S H 0.5553 0.6468 0.4294 0.061 Uiso 1 1 calc R . . . .
C00T C 0.7320(3) 0.49345(19) 0.42965(9) 0.0505(4) Uani 1 1 d . . . . .
H00T H 0.7428 0.4759 0.4727 0.061 Uiso 1 1 calc R . . . .
C00U C -0.2842(3) 0.87644(19) 0.19115(11) 0.0561(5) Uani 1 1 d . . . . .
H00U H -0.3815 0.8866 0.1659 0.067 Uiso 1 1 calc R . . . .
C00V C 0.0037(3) 0.84514(19) 0.26585(10) 0.0555(5) Uani 1 1 d . . . . .
H00V H 0.1001 0.8352 0.2914 0.067 Uiso 1 1 calc R . . . .
C00W C 1.2194(3) 0.3833(2) 0.14550(10) 0.0582(5) Uani 1 1 d . . . . .
H00W H 1.2361 0.4649 0.1437 0.070 Uiso 1 1 calc R . . . .
C00X C 1.0293(3) 0.1683(2) 0.35282(11) 0.0597(5) Uani 1 1 d . . . . .
H00X H 0.9003 0.1514 0.3621 0.072 Uiso 1 1 calc R . . . .
C00Y C 0.2383(3) 0.9525(2) -0.01472(10) 0.0610(5) Uani 1 1 d . . . . .
H00Y H 0.2513 1.0354 -0.0308 0.073 Uiso 1 1 calc R . . . .
C00Z C 1.2733(3) 0.3049(2) 0.30385(11) 0.0571(5) Uani 1 1 d . . . . .
H00Z H 1.3093 0.3806 0.2801 0.068 Uiso 1 1 calc R . . . .
C010 C 0.1727(3) 0.8842(2) -0.05007(10) 0.0622(5) Uani 1 1 d . . . . .
H010 H 0.1407 0.9203 -0.0901 0.075 Uiso 1 1 calc R . . . .
C011 C -0.1705(4) 0.9059(2) 0.28292(11) 0.0654(6) Uani 1 1 d . . . . .
H011 H -0.1911 0.9355 0.3201 0.079 Uiso 1 1 calc R . . . .
C012 C 0.2033(4) 0.7081(2) 0.03322(10) 0.0642(6) Uani 1 1 d . . . . .
H012 H 0.1935 0.6247 0.0484 0.077 Uiso 1 1 calc R . . . .
C013 C -0.3145(3) 0.9229(2) 0.24499(12) 0.0629(5) Uani 1 1 d . . . . .
H013 H -0.4307 0.9656 0.2559 0.076 Uiso 1 1 calc R . . . .
C014 C 1.1730(4) 0.1421(2) 0.15042(13) 0.0702(6) Uani 1 1 d . . . . .
H014 H 1.1577 0.0603 0.1524 0.084 Uiso 1 1 calc R . . . .
C015 C 1.1704(4) 0.0804(2) 0.37480(13) 0.0778(7) Uani 1 1 d . . . . .
H015 H 1.1356 0.0048 0.3989 0.093 Uiso 1 1 calc R . . . .
C016 C 0.1543(4) 0.7630(2) -0.02628(11) 0.0710(6) Uani 1 1 d . . . . .
H016 H 0.1085 0.7164 -0.0501 0.085 Uiso 1 1 calc R . . . .
C017 C 1.3603(4) 0.1048(3) 0.36107(13) 0.0808(8) Uani 1 1 d . . . . .
H017 H 1.4545 0.0457 0.3756 0.097 Uiso 1 1 calc R . . . .
C018 C 1.3500(4) 0.3174(3) 0.10923(14) 0.0773(7) Uani 1 1 d . . . . .
H018 H 1.4541 0.3547 0.0830 0.093 Uiso 1 1 calc R . . . .
C019 C 1.4111(3) 0.2168(3) 0.32573(13) 0.0738(7) Uani 1 1 d . . . . .
H019 H 1.5402 0.2332 0.3165 0.089 Uiso 1 1 calc R . . . .
C01A C 1.3261(4) 0.1968(3) 0.11186(14) 0.0802(8) Uani 1 1 d . . . . .
H01A H 1.4140 0.1525 0.0875 0.096 Uiso 1 1 calc R . . . .

loop_
_atom_site_aniso_label
_atom_site_aniso_U_11
_atom_site_aniso_U_22
_atom_site_aniso_U_33
_atom_site_aniso_U_23
_atom_site_aniso_U_13
_atom_site_aniso_U_12
Cl00 0.0796(4) 0.0638(4) 0.0793(4) -0.0094(3) -0.0248(3) 0.0095(3)
O002 0.0638(9) 0.0737(10) 0.0508(8) -0.0022(7) -0.0029(7) -0.0047(8)
N003 0.0400(7) 0.0421(7) 0.0357(7) -0.0047(6) -0.0094(5) -0.0010(6)
N004 0.0458(7) 0.0454(8) 0.0343(7) -0.0048(6) -0.0111(6) 0.0043(6)
O005 0.0923(12) 0.0656(10) 0.0644(10) -0.0053(8) -0.0146(9) 0.0013(9)
O006 0.0701(11) 0.0706(11) 0.1019(15) -0.0136(10) -0.0126(10) 0.0022(9)
O007 0.0702(10) 0.0798(12) 0.0834(12) -0.0027(9) -0.0135(9) 0.0128(9)
C008 0.0444(8) 0.0390(8) 0.0340(8) -0.0045(6) -0.0110(6) -0.0006(6)
C009 0.0401(8) 0.0400(8) 0.0353(8) -0.0029(6) -0.0097(6) -0.0017(6)
C00A 0.0427(8) 0.0375(8) 0.0354(8) -0.0043(6) -0.0089(6) -0.0017(6)
C00B 0.0445(8) 0.0458(9) 0.0366(8) -0.0046(7) -0.0114(7) 0.0054(7)
C00C 0.0403(8) 0.0395(8) 0.0404(8) -0.0049(7) -0.0088(7) -0.0006(6)
C00D 0.0438(8) 0.0391(8) 0.0396(8) -0.0066(7) -0.0092(7) 0.0002(7)
C00E 0.0484(9) 0.0376(8) 0.0425(9) -0.0016(7) -0.0112(7) 0.0013(7)
C00F 0.0476(9) 0.0411(8) 0.0362(8) -0.0049(7) -0.0130(7) -0.0001(7)
C00G 0.0472(9) 0.0383(8) 0.0399(8) -0.0027(7) -0.0146(7) 0.0016(7)
C00H 0.0465(9) 0.0461(9) 0.0401(8) -0.0074(7) -0.0131(7) 0.0048(7)
C00I 0.0471(9) 0.0448(9) 0.0425(9) -0.0079(7) -0.0134(7) 0.0027(7)
C00J 0.0449(9) 0.0443(9) 0.0415(9) -0.0087(7) -0.0113(7) 0.0048(7)
C00K 0.0440(8) 0.0407(8) 0.0384(8) -0.0060(7) -0.0093(7) -0.0010(7)
C00L 0.0495(9) 0.0414(9) 0.0378(8) -0.0053(7) -0.0152(7) 0.0013(7)
C00M 0.0535(10) 0.0520(10) 0.0331(8) -0.0069(7) -0.0111(7) 0.0025(8)
C00N 0.0470(9) 0.0521(10) 0.0373(9) -0.0026(7) -0.0142(7) 0.0024(7)
C00O 0.0601(11) 0.0455(10) 0.0479(10) -0.0075(8) -0.0144(8) 0.0038(8)
C00P 0.0514(10) 0.0467(9) 0.0479(10) -0.0058(8) -0.0134(8) -0.0006(8)
C00Q 0.0568(11) 0.0502(10) 0.0588(11) -0.0154(9) -0.0080(9) -0.0041(8)
C00R 0.0522(10) 0.0521(10) 0.0367(9) -0.0114(7) -0.0084(7) 0.0054(8)
C00S 0.0535(10) 0.0590(11) 0.0415(9) -0.0156(8) -0.0100(8) 0.0039(8)
C00T 0.0533(10) 0.0628(11) 0.0356(8) -0.0090(8) -0.0126(7) 0.0016(8)
C00U 0.0480(10) 0.0536(11) 0.0633(12) -0.0022(9) -0.0172(9) 0.0032(8)
C00V 0.0604(11) 0.0569(11) 0.0500(10) -0.0119(9) -0.0174(9) 0.0076(9)
C00W 0.0608(11) 0.0522(11) 0.0600(12) -0.0148(9) 0.0015(9) -0.0060(9)
C00X 0.0601(11) 0.0528(11) 0.0596(12) 0.0032(9) -0.0140(9) 0.0021(9)
C00Y 0.0695(13) 0.0507(11) 0.0537(11) 0.0057(9) -0.0130(10) 0.0059(9)
C00Z 0.0498(10) 0.0599(12) 0.0631(12) -0.0135(10) -0.0156(9) 0.0018(9)
C010 0.0660(12) 0.0739(14) 0.0415(10) 0.0017(9) -0.0194(9) 0.0066(10)
C011 0.0729(14) 0.0657(13) 0.0575(12) -0.0206(10) -0.0069(10) 0.0091(11)
C012 0.0948(16) 0.0513(11) 0.0506(11) -0.0046(9) -0.0282(11) -0.0095(11)
C013 0.0551(11) 0.0570(12) 0.0694(13) -0.0093(10) -0.0021(10) 0.0090(9)
C014 0.0771(15) 0.0540(12) 0.0860(17) -0.0324(12) -0.0118(13) 0.0045(11)
C015 0.0967(19) 0.0556(13) 0.0713(15) 0.0057(11) -0.0244(14) 0.0170(12)
C016 0.0920(17) 0.0776(15) 0.0500(12) -0.0116(11) -0.0312(11) -0.0074(13)
C017 0.0822(17) 0.0838(18) 0.0747(16) -0.0179(14) -0.0358(13) 0.0420(14)
C018 0.0616(13) 0.0858(17) 0.0828(17) -0.0298(14) 0.0141(12) -0.0087(12)
C019 0.0500(11) 0.0938(18) 0.0821(16) -0.0273(14) -0.0250(11) 0.0162(11)
C01A 0.0679(14) 0.0852(18) 0.0941(19) -0.0491(15) 0.0018(13) 0.0100(13)

loop_
_atom_type_symbol
_atom_type_description
_atom_type_scat_dispersion_real
_atom_type_scat_dispersion_imag
_atom_type_scat_source
C C 0.0181 0.0091 'International Tables Vol C Tables 4.2.6.8 and 6.1.1.4'
H H 0.0000 0.0000 'International Tables Vol C Tables 4.2.6.8 and 6.1.1.4'
Cl Cl 0.3639 0.7018 'International Tables Vol C Tables 4.2.6.8 and 6.1.1.4'
N N 0.0311 0.0180 'International Tables Vol C Tables 4.2.6.8 and 6.1.1.4'
O O 0.0492 0.0322 'International Tables Vol C Tables 4.2.6.8 and 6.1.1.4'

loop_
_geom_angle_atom_site_label_1
_geom_angle_atom_site_label_2
_geom_angle_atom_site_label_3
_geom_angle
_geom_angle_site_symmetry_1
_geom_angle_site_symmetry_3
_geom_angle_publ_flag
H00A O002 H00B 109.5 . . ?
C009 N003 C00C 120.98(14) . . ?
C00N N003 C009 119.66(14) . . ?
C00N N003 C00C 119.25(14) . . ?
C008 N004 H004 125.3 . . ?
C008 N004 C00G 109.49(14) . . ?
C00G N004 H004 125.3 . . ?
H00C O005 H00D 109.5 . . ?
H00E O006 H00F 109.5 . . ?
H00G O007 H00H 109.5 . . ?
N004 C008 C00A 131.10(15) . . ?
N004 C008 C00F 107.46(14) . . ?
C00A C008 C00F 121.44(15) . . ?
N003 C009 C00A 119.09(15) . . ?
N003 C009 C00I 117.86(15) . . ?
C00I C009 C00A 122.96(15) . . ?
C008 C00A C009 123.98(15) . . ?
C008 C00A C00K 116.98(15) . . ?
C00K C00A C009 118.99(15) . . ?
C00O C00B C00L 120.36(16) . . ?
C00O C00B C012 117.88(17) . . ?
C012 C00B C00L 121.73(17) . . ?
N003 C00C C00H 118.86(15) . . ?
C00D C00C N003 119.53(15) . . ?
C00D C00C C00H 121.50(16) . . ?
C00C C00D C00J 118.21(15) . . ?
C00C C00D C00K 121.63(16) . . ?
C00K C00D C00J 120.10(15) . . ?
C00P C00E C00G 120.91(17) . . ?
C00V C00E C00G 120.94(16) . . ?
C00V C00E C00P 118.15(17) . . ?
C008 C00F C00L 107.41(15) . . ?
C00M C00F C008 119.67(15) . . ?
C00M C00F C00L 132.88(16) . . ?
N004 C00G C00E 119.72(15) . . ?
C00L C00G N004 108.94(15) . . ?
C00L C00G C00E 131.34(15) . . ?
C00X C00H C00C 121.36(17) . . ?
C00X C00H C00Z 119.42(18) . . ?
C00Z C00H C00C 119.06(17) . . ?
C009 C00I H00I 119.3 . . ?
C00S C00I C009 121.43(17) . . ?
C00S C00I H00I 119.3 . . ?
C00Q C00J C00D 120.54(17) . . ?
C00W C00J C00D 120.19(17) . . ?
C00W C00J C00Q 119.24(18) . . ?
C00A C00K C00D 118.18(15) . . ?
C00A C00K C00R 120.39(16) . . ?
C00R C00K C00D 121.41(16) . . ?
C00F C00L C00B 124.50(16) . . ?
C00G C00L C00B 128.79(16) . . ?
C00G C00L C00F 106.65(14) . . ?
C00F C00M H00M 120.3 . . ?
C00R C00M C00F 119.46(16) . . ?
C00R C00M H00M 120.3 . . ?
N003 C00N H00N 119.2 . . ?
C00T C00N N003 121.66(16) . . ?
C00T C00N H00N 119.2 . . ?
C00B C00O H00O 119.5 . . ?
C00B C00O C00Y 120.94(19) . . ?
C00Y C00O H00O 119.5 . . ?
C00E C00P H00P 119.8 . . ?
C00U C00P C00E 120.42(19) . . ?
C00U C00P H00P 119.8 . . ?
C00J C00Q H00Q 120.0 . . ?
C014 C00Q C00J 120.1(2) . . ?
C014 C00Q H00Q 120.0 . . ?
C00K C00R H00R 119.3 . . ?
C00M C00R C00K 121.38(16) . . ?
C00M C00R H00R 119.3 . . ?
C00I C00S H00S 120.5 . . ?
C00I C00S C00T 119.03(17) . . ?
C00T C00S H00S 120.5 . . ?
C00N C00T C00S 119.73(17) . . ?
C00N C00T H00T 120.1 . . ?
C00S C00T H00T 120.1 . . ?
C00P C00U H00U 119.6 . . ?
C013 C00U C00P 120.89(19) . . ?
C013 C00U H00U 119.6 . . ?
C00E C00V H00V 119.6 . . ?
C011 C00V C00E 120.9(2) . . ?
C011 C00V H00V 119.6 . . ?
C00J C00W H00W 119.9 . . ?
C00J C00W C018 120.3(2) . . ?
C018 C00W H00W 119.9 . . ?
C00H C00X H00X 120.1 . . ?
C00H C00X C015 119.9(2) . . ?
C015 C00X H00X 120.1 . . ?
C00O C00Y H00Y 119.8 . . ?
C010 C00Y C00O 120.4(2) . . ?
C010 C00Y H00Y 119.8 . . ?
C00H C00Z H00Z 120.0 . . ?
C019 C00Z C00H 120.0(2) . . ?
C019 C00Z H00Z 120.0 . . ?
C00Y C010 H010 120.2 . . ?
C016 C010 C00Y 119.52(19) . . ?
C016 C010 H010 120.2 . . ?
C00V C011 H011 119.8 . . ?
C00V C011 C013 120.3(2) . . ?
C013 C011 H011 119.8 . . ?
C00B C012 H012 119.7 . . ?
C00B C012 C016 120.6(2) . . ?
C016 C012 H012 119.7 . . ?
C00U C013 C011 119.3(2) . . ?
C00U C013 H013 120.3 . . ?
C011 C013 H013 120.3 . . ?
C00Q C014 H014 119.8 . . ?
C01A C014 C00Q 120.4(2) . . ?
C01A C014 H014 119.8 . . ?
C00X C015 H015 119.9 . . ?
C017 C015 C00X 120.3(2) . . ?
C017 C015 H015 119.9 . . ?
C010 C016 C012 120.6(2) . . ?
C010 C016 H016 119.7 . . ?
C012 C016 H016 119.7 . . ?
C015 C017 H017 120.1 . . ?
C015 C017 C019 119.8(2) . . ?
C019 C017 H017 120.1 . . ?
C00W C018 H018 120.0 . . ?
C01A C018 C00W 120.1(2) . . ?
C01A C018 H018 120.0 . . ?
C00Z C019 H019 119.6 . . ?
C017 C019 C00Z 120.7(2) . . ?
C017 C019 H019 119.6 . . ?
C014 C01A C018 119.9(2) . . ?
C014 C01A H01A 120.1 . . ?
C018 C01A H01A 120.1 . . ?

loop_
_geom_bond_atom_site_label_1
_geom_bond_atom_site_label_2
_geom_bond_distance
_geom_bond_site_symmetry_2
_geom_bond_publ_flag
O002 H00A 0.8500 . ?
O002 H00B 0.8499 . ?
N003 C009 1.382(2) . ?
N003 C00C 1.420(2) . ?
N003 C00N 1.374(2) . ?
N004 H004 0.8600 . ?
N004 C008 1.366(2) . ?
N004 C00G 1.385(2) . ?
O005 H00C 0.8500 . ?
O005 H00D 0.8501 . ?
O006 H00E 0.8501 . ?
O006 H00F 0.8496 . ?
O007 H00G 0.8497 . ?
O007 H00H 0.8500 . ?
C008 C00A 1.412(2) . ?
C008 C00F 1.414(2) . ?
C009 C00A 1.440(2) . ?
C009 C00I 1.398(2) . ?
C00A C00K 1.415(2) . ?
C00B C00L 1.483(2) . ?
C00B C00O 1.380(3) . ?
C00B C012 1.382(3) . ?
C00C C00D 1.362(2) . ?
C00C C00H 1.487(2) . ?
C00D C00J 1.495(2) . ?
C00D C00K 1.437(2) . ?
C00E C00G 1.473(2) . ?
C00E C00P 1.395(3) . ?
C00E C00V 1.389(3) . ?
C00F C00L 1.427(2) . ?
C00F C00M 1.404(2) . ?
C00G C00L 1.382(2) . ?
C00H C00X 1.382(3) . ?
C00H C00Z 1.384(3) . ?
C00I H00I 0.9300 . ?
C00I C00S 1.371(2) . ?
C00J C00Q 1.383(3) . ?
C00J C00W 1.378(3) . ?
C00K C00R 1.418(2) . ?
C00M H00M 0.9300 . ?
C00M C00R 1.367(3) . ?
C00N H00N 0.9300 . ?
C00N C00T 1.355(3) . ?
C00O H00O 0.9300 . ?
C00O C00Y 1.384(3) . ?
C00P H00P 0.9300 . ?
C00P C00U 1.383(3) . ?
C00Q H00Q 0.9300 . ?
C00Q C014 1.382(3) . ?
C00R H00R 0.9300 . ?
C00S H00S 0.9300 . ?
C00S C00T 1.382(3) . ?
C00T H00T 0.9300 . ?
C00U H00U 0.9300 . ?
C00U C013 1.369(3) . ?
C00V H00V 0.9300 . ?
C00V C011 1.381(3) . ?
C00W H00W 0.9300 . ?
C00W C018 1.383(3) . ?
C00X H00X 0.9300 . ?
C00X C015 1.390(3) . ?
C00Y H00Y 0.9300 . ?
C00Y C010 1.365(3) . ?
C00Z H00Z 0.9300 . ?
C00Z C019 1.375(3) . ?
C010 H010 0.9300 . ?
C010 C016 1.359(4) . ?
C011 H011 0.9300 . ?
C011 C013 1.383(3) . ?
C012 H012 0.9300 . ?
C012 C016 1.388(3) . ?
C013 H013 0.9300 . ?
C014 H014 0.9300 . ?
C014 C01A 1.368(4) . ?
C015 H015 0.9300 . ?
C015 C017 1.368(4) . ?
C016 H016 0.9300 . ?
C017 H017 0.9300 . ?
C017 C019 1.373(4) . ?
C018 H018 0.9300 . ?
C018 C01A 1.374(4) . ?
C019 H019 0.9300 . ?
C01A H01A 0.9300 . ?
